data_4038445
loop_
_publ_author_name
'Kushwaha, Narva Deshwar'
'Kushwaha, Babita'
'Karpoormath, Rajshekhar V.'
'Mahlalela, Mavela Cleopus'
'Shinde, Suraj Raosaheb'

_publ_section_title
;
 One-pot, multicomponent, diastereoselective, green synthesis of
 3,4-dihydro-2H-benzo[b][1,4]oxazine analogues.
;
_journal_name_full 'The Journal of organic chemistry'
_journal_paper_doi 10.1021/acs.joc.0c00463
_journal_year 2020
_chemical_formula_moiety 'C21 H15 Cl2 N O2'
_chemical_formula_sum 'C21 H15 Cl2 N O2'
_chemical_formula_weight 384.24
_space_group_crystal_system monoclinic
_space_group_IT_number 14
_space_group_name_Hall '-P 2yn'
_space_group_name_H-M_alt 'P 1 21/n 1'
_atom_sites_solution_hydrogens mixed
_atom_sites_solution_primary direct
_audit_creation_date 2019-10-30
_audit_creation_method
;
Olex2 1.2
(compiled 2018.05.29 svn.r3508 for OlexSys, GUI svn.r5506)
;
_cell_angle_alpha 90
_cell_angle_beta 111.5660(10)
_cell_angle_gamma 90
_cell_formula_units_Z 4
_cell_length_a 10.4411(2)
_cell_length_b 15.0003(3)
_cell_length_c 11.6037(2)
_cell_measurement_reflns_used 9888
_cell_measurement_temperature 100(2)
_cell_measurement_theta_max 28.47
_cell_measurement_theta_min 2.25
_cell_volume 1690.14(6)
_computing_cell_refinement 'COSMO (Bruker, V1.61, 2009)'
_computing_data_collection 'COSMO (Bruker, V1.61, 2009)'
_computing_data_reduction 'SAINT (Bruker)'
_computing_molecular_graphics 'Olex2 (Dolomanov et al., 2009)'
_computing_publication_material 'Olex2 (Dolomanov et al., 2009)'
_computing_structure_refinement 'ShelXL (Sheldrick, 2015)'
_computing_structure_solution 'ShelXS (Sheldrick, 2008)'
_diffrn_ambient_temperature 100.15
_diffrn_detector 'Bruker APEX2 area detector'
_diffrn_detector_area_resol_mean 7.9
_diffrn_detector_type 'CCD area detector'
_diffrn_measured_fraction_theta_full 0.987
_diffrn_measured_fraction_theta_max 0.973
_diffrn_measurement_device 'three-circle diffractometer'
_diffrn_measurement_device_type 'Bruker SMART APEX2 area detector'
_diffrn_measurement_method '\w and \f scans'
_diffrn_radiation_monochromator graphite
_diffrn_radiation_probe x-ray
_diffrn_radiation_type MoK\a
_diffrn_radiation_wavelength 0.71073
_diffrn_reflns_av_R_equivalents 0.0359
_diffrn_reflns_av_unetI/netI 0.0359
_diffrn_reflns_Laue_measured_fraction_full 0.987
_diffrn_reflns_Laue_measured_fraction_max 0.973
_diffrn_reflns_limit_h_max 10
_diffrn_reflns_limit_h_min -13
_diffrn_reflns_limit_k_max 19
_diffrn_reflns_limit_k_min -17
_diffrn_reflns_limit_l_max 15
_diffrn_reflns_limit_l_min -15
_diffrn_reflns_number 12982
_diffrn_reflns_point_group_measured_fraction_full 0.987
_diffrn_reflns_point_group_measured_fraction_max 0.973
_diffrn_reflns_theta_full 25.242
_diffrn_reflns_theta_max 27.666
_diffrn_reflns_theta_min 2.325
_diffrn_source 'sealed X-ray tube'
_diffrn_source_type 'sealed X-ray tube'
_diffrn_standards_number 0
_exptl_absorpt_coefficient_mu 0.400
_exptl_absorpt_correction_T_max 0.949
_exptl_absorpt_correction_T_min 0.883
_exptl_absorpt_correction_type multi-scan
_exptl_absorpt_process_details 'SADABS (Bruker)'
_exptl_crystal_colour colourless
_exptl_crystal_colour_primary colourless
_exptl_crystal_density_diffrn 1.510
_exptl_crystal_description block
_exptl_crystal_F_000 792
_exptl_crystal_size_max 0.29
_exptl_crystal_size_mid 0.24
_exptl_crystal_size_min 0.16
_refine_diff_density_max 0.341
_refine_diff_density_min -0.259
_refine_diff_density_rms 0.049
_refine_ls_extinction_method none
_refine_ls_goodness_of_fit_ref 1.026
_refine_ls_hydrogen_treatment mixed
_refine_ls_matrix_type full
_refine_ls_number_parameters 239
_refine_ls_number_reflns 3846
_refine_ls_number_restraints 0
_refine_ls_restrained_S_all 1.026
_refine_ls_R_factor_all 0.0424
_refine_ls_R_factor_gt 0.0308
_refine_ls_shift/su_max 0.000
_refine_ls_shift/su_mean 0.000
_refine_ls_structure_factor_coef Fsqd
_refine_ls_weighting_details 'w=1/[\s^2^(Fo^2^)+(0.0408P)^2^+0.1100P] where P=(Fo^2^+2Fc^2^)/3'
_refine_ls_weighting_scheme calc
_refine_ls_wR_factor_gt 0.0753
_refine_ls_wR_factor_ref 0.0799
_reflns_Friedel_coverage 0.000
_reflns_number_gt 3062
_reflns_number_total 3846
_reflns_threshold_expression 'I > 2\s(I)'
_cod_data_source_file jo0c00463_si_002.cif
_cod_data_source_block 9b
_cod_database_code 4038445
_shelx_shelxl_version_number 2016/6
_shelx_space_group_comment
;
The symmetry employed for this shelxl refinement is uniquely defined
by the following loop, which should always be used as a source of
symmetry information in preference to the above space-group names.
They are only intended as comments.
;
_shelx_estimated_absorpt_t_max 0.939
_shelx_estimated_absorpt_t_min 0.893
_olex2_refinement_description
;
1. Fixed Uiso
 At 1.2 times of:
  All C(H) groups
2.a Ternary CH refined with riding coordinates:
 C8(H8), C7(H7)
2.b Aromatic/amide H refined with riding coordinates:
 C2(H2), C11(H11), C21(H21), C5(H5), C17(H17), C4(H4), C14(H14), C13(H13),
 C1(H1A), C18(H18), C20(H20), C19(H19)
;
_olex2_submission_special_instructions 'No special instructions were received'

loop_
_space_group_symop_operation_xyz
'x, y, z'
'-x+1/2, y+1/2, -z+1/2'
'-x, -y, -z'
'x-1/2, -y-1/2, z-1/2'

loop_
_atom_site_label
_atom_site_type_symbol
_atom_site_fract_x
_atom_site_fract_y
_atom_site_fract_z
_atom_site_U_iso_or_equiv
_atom_site_adp_type
_atom_site_occupancy
_atom_site_site_symmetry_order
_atom_site_calc_flag
_atom_site_refinement_flags_posn
_atom_site_refinement_flags_adp
_atom_site_refinement_flags_occupancy
_atom_site_disorder_assembly
_atom_site_disorder_group
Cl2 Cl 0.44416(4) 0.96363(2) 0.18933(3) 0.02376(11) Uani 1 1 d . . . . .
Cl1 Cl -0.39214(4) 1.10660(2) -0.46662(4) 0.02710(11) Uani 1 1 d . . . . .
O1 O 0.06614(11) 0.75910(6) -0.22911(9) 0.0177(2) Uani 1 1 d . . . . .
O2 O 0.27866(12) 0.67844(7) -0.26415(9) 0.0270(3) Uani 1 1 d . . . . .
N1 N 0.22717(13) 0.89468(8) -0.27528(11) 0.0169(3) Uani 1 1 d . . . . .
C3 C -0.25348(16) 1.03376(9) -0.43321(13) 0.0183(3) Uani 1 1 d . . . . .
C16 C 0.19714(15) 0.69297(9) -0.48234(12) 0.0161(3) Uani 1 1 d . . . . .
C12 C 0.33187(15) 0.90332(9) 0.06485(12) 0.0170(3) Uani 1 1 d . . . . .
C2 C -0.26248(16) 0.96175(9) -0.51039(13) 0.0181(3) Uani 1 1 d . . . . .
H2 H -0.345833 0.949525 -0.577802 0.022 Uiso 1 1 calc R . . . .
C9 C 0.15836(15) 0.80757(9) -0.13303(12) 0.0150(3) Uani 1 1 d . . . . .
C11 C 0.32334(15) 0.92534(9) -0.05361(13) 0.0172(3) Uani 1 1 d . . . . .
H11 H 0.376538 0.973148 -0.066024 0.021 Uiso 1 1 calc R . . . .
C6 C -0.02522(15) 0.92443(9) -0.38864(12) 0.0145(3) Uani 1 1 d . . . . .
C10 C 0.23638(15) 0.87702(9) -0.15441(12) 0.0154(3) Uani 1 1 d . . . . .
C21 C 0.08847(16) 0.71406(9) -0.59244(13) 0.0179(3) Uani 1 1 d . . . . .
H21 H 0.007206 0.740748 -0.589509 0.021 Uiso 1 1 calc R . . . .
C8 C 0.07751(15) 0.76893(9) -0.34713(12) 0.0158(3) Uani 1 1 d . . . . .
H8 H -0.011241 0.748890 -0.411703 0.019 Uiso 1 1 calc R . . . .
C5 C -0.02014(16) 0.99646(9) -0.31161(12) 0.0175(3) Uani 1 1 d . . . . .
H5 H 0.062452 1.008395 -0.243200 0.021 Uiso 1 1 calc R . . . .
C17 C 0.31568(16) 0.65368(9) -0.48900(13) 0.0192(3) Uani 1 1 d . . . . .
H17 H 0.390167 0.638873 -0.414854 0.023 Uiso 1 1 calc R . . . .
C4 C -0.13373(16) 1.05117(9) -0.33304(13) 0.0193(3) Uani 1 1 d . . . . .
H4 H -0.129329 1.099996 -0.279580 0.023 Uiso 1 1 calc R . . . .
C14 C 0.16749(15) 0.78726(9) -0.01426(13) 0.0171(3) Uani 1 1 d . . . . .
H14 H 0.113095 0.740319 -0.001439 0.021 Uiso 1 1 calc R . . . .
C7 C 0.10030(14) 0.86729(9) -0.37336(12) 0.0150(3) Uani 1 1 d . . . . .
H7 H 0.116148 0.869400 -0.453224 0.018 Uiso 1 1 calc R . . . .
C15 C 0.19278(16) 0.70990(9) -0.35698(13) 0.0175(3) Uani 1 1 d . . . . .
C13 C 0.25545(15) 0.83472(9) 0.08696(13) 0.0177(3) Uani 1 1 d . . . . .
H13 H 0.262779 0.820404 0.168895 0.021 Uiso 1 1 calc R . . . .
C1 C -0.14796(15) 0.90765(9) -0.48789(12) 0.0166(3) Uani 1 1 d . . . . .
H1A H -0.153236 0.858402 -0.540927 0.020 Uiso 1 1 calc R . . . .
C18 C 0.32555(17) 0.63621(10) -0.60218(14) 0.0223(3) Uani 1 1 d . . . . .
H18 H 0.406544 0.609533 -0.605718 0.027 Uiso 1 1 calc R . . . .
C20 C 0.09886(17) 0.69618(9) -0.70587(13) 0.0219(3) Uani 1 1 d . . . . .
H20 H 0.024602 0.710438 -0.780449 0.026 Uiso 1 1 calc R . . . .
C19 C 0.21725(17) 0.65758(10) -0.71070(14) 0.0233(3) Uani 1 1 d . . . . .
H19 H 0.224252 0.645719 -0.788595 0.028 Uiso 1 1 calc R . . . .
H1 H 0.2613(17) 0.9434(11) -0.2865(15) 0.023(5) Uiso 1 1 d . . . . .

loop_
_atom_site_aniso_label
_atom_site_aniso_U_11
_atom_site_aniso_U_22
_atom_site_aniso_U_33
_atom_site_aniso_U_23
_atom_site_aniso_U_13
_atom_site_aniso_U_12
Cl2 0.0247(2) 0.02515(19) 0.01633(17) -0.00108(13) 0.00159(15) -0.00318(15)
Cl1 0.0238(2) 0.0255(2) 0.0334(2) 0.01062(15) 0.01218(18) 0.00913(15)
O1 0.0216(6) 0.0183(5) 0.0155(5) -0.0022(4) 0.0095(4) -0.0056(4)
O2 0.0304(7) 0.0312(6) 0.0177(5) 0.0044(4) 0.0067(5) 0.0108(5)
N1 0.0160(7) 0.0195(6) 0.0149(6) 0.0023(5) 0.0053(5) -0.0052(5)
C3 0.0191(8) 0.0176(7) 0.0210(7) 0.0079(5) 0.0108(6) 0.0035(6)
C16 0.0188(8) 0.0127(6) 0.0172(7) -0.0014(5) 0.0071(6) -0.0017(5)
C12 0.0155(8) 0.0165(7) 0.0160(7) -0.0014(5) 0.0023(6) 0.0034(5)
C2 0.0165(8) 0.0216(7) 0.0149(7) 0.0052(5) 0.0044(6) -0.0039(6)
C9 0.0142(8) 0.0137(6) 0.0175(7) -0.0010(5) 0.0062(6) 0.0016(5)
C11 0.0149(8) 0.0163(7) 0.0193(7) 0.0027(5) 0.0050(6) -0.0007(6)
C6 0.0170(8) 0.0141(6) 0.0135(6) 0.0020(5) 0.0068(6) -0.0023(5)
C10 0.0135(8) 0.0167(7) 0.0163(7) 0.0030(5) 0.0060(6) 0.0022(5)
C21 0.0198(8) 0.0146(6) 0.0190(7) -0.0009(5) 0.0070(6) 0.0005(6)
C8 0.0185(8) 0.0160(6) 0.0139(6) -0.0003(5) 0.0070(6) -0.0020(6)
C5 0.0188(8) 0.0175(7) 0.0146(7) -0.0004(5) 0.0043(6) -0.0032(6)
C17 0.0184(8) 0.0176(7) 0.0210(7) -0.0007(5) 0.0065(6) -0.0012(6)
C4 0.0244(9) 0.0166(7) 0.0180(7) 0.0009(5) 0.0092(6) 0.0005(6)
C14 0.0191(8) 0.0149(6) 0.0209(7) 0.0015(5) 0.0115(6) 0.0016(6)
C7 0.0154(8) 0.0167(6) 0.0128(6) 0.0003(5) 0.0051(6) -0.0024(5)
C15 0.0191(8) 0.0161(7) 0.0173(7) 0.0005(5) 0.0065(6) -0.0022(6)
C13 0.0206(8) 0.0187(7) 0.0151(6) 0.0022(5) 0.0081(6) 0.0042(6)
C1 0.0202(8) 0.0162(7) 0.0140(6) 0.0000(5) 0.0071(6) -0.0040(6)
C18 0.0224(9) 0.0197(7) 0.0296(8) -0.0048(6) 0.0152(7) -0.0024(6)
C20 0.0298(10) 0.0163(7) 0.0167(7) -0.0010(5) 0.0052(6) -0.0005(6)
C19 0.0355(10) 0.0195(7) 0.0197(7) -0.0043(6) 0.0156(7) -0.0045(7)

loop_
_atom_type_symbol
_atom_type_description
_atom_type_scat_dispersion_real
_atom_type_scat_dispersion_imag
_atom_type_scat_source
C C 0.0033 0.0016 'International Tables Vol C Tables 4.2.6.8 and 6.1.1.4'
H H 0.0000 0.0000 'International Tables Vol C Tables 4.2.6.8 and 6.1.1.4'
Cl Cl 0.1484 0.1585 'International Tables Vol C Tables 4.2.6.8 and 6.1.1.4'
N N 0.0061 0.0033 'International Tables Vol C Tables 4.2.6.8 and 6.1.1.4'
O O 0.0106 0.0060 'International Tables Vol C Tables 4.2.6.8 and 6.1.1.4'

loop_
_geom_angle_atom_site_label_1
_geom_angle_atom_site_label_2
_geom_angle_atom_site_label_3
_geom_angle
_geom_angle_site_symmetry_1
_geom_angle_site_symmetry_3
_geom_angle_publ_flag
C9 O1 C8 116.19(11) . . ?
C10 N1 C7 116.09(12) . . ?
C2 C3 Cl1 119.53(12) . . ?
C4 C3 Cl1 119.32(11) . . ?
C4 C3 C2 121.08(14) . . ?
C21 C16 C17 118.84(13) . . ?
C21 C16 C15 123.13(13) . . ?
C17 C16 C15 118.03(13) . . ?
C11 C12 Cl2 118.52(11) . . ?
C13 C12 Cl2 119.41(11) . . ?
C13 C12 C11 122.06(13) . . ?
C3 C2 C1 119.06(13) . . ?
O1 C9 C10 121.80(12) . . ?
C14 C9 O1 117.48(12) . . ?
C14 C9 C10 120.68(13) . . ?
C12 C11 C10 119.62(13) . . ?
C5 C6 C7 122.36(12) . . ?
C5 C6 C1 118.50(13) . . ?
C1 C6 C7 119.02(12) . . ?
N1 C10 C9 119.33(12) . . ?
C11 C10 N1 121.90(13) . . ?
C11 C10 C9 118.75(12) . . ?
C20 C21 C16 120.24(14) . . ?
O1 C8 C7 111.22(10) . . ?
O1 C8 C15 110.92(11) . . ?
C15 C8 C7 110.84(12) . . ?
C4 C5 C6 121.07(13) . . ?
C18 C17 C16 120.66(14) . . ?
C3 C4 C5 119.21(13) . . ?
C9 C14 C13 120.78(13) . . ?
N1 C7 C6 115.50(11) . . ?
N1 C7 C8 106.16(11) . . ?
C6 C7 C8 111.92(11) . . ?
O2 C15 C16 121.36(14) . . ?
O2 C15 C8 120.15(13) . . ?
C16 C15 C8 118.48(12) . . ?
C12 C13 C14 118.10(13) . . ?
C2 C1 C6 121.06(13) . . ?
C17 C18 C19 119.97(15) . . ?
C19 C20 C21 120.13(14) . . ?
C20 C19 C18 120.15(14) . . ?

loop_
_geom_bond_atom_site_label_1
_geom_bond_atom_site_label_2
_geom_bond_distance
_geom_bond_site_symmetry_2
_geom_bond_publ_flag
Cl2 C12 1.7419(14) . ?
Cl1 C3 1.7399(15) . ?
O1 C9 1.3818(16) . ?
O1 C8 1.4251(16) . ?
O2 C15 1.2154(17) . ?
N1 C10 1.3955(17) . ?
N1 C7 1.4528(17) . ?
C3 C2 1.384(2) . ?
C3 C4 1.384(2) . ?
C16 C21 1.398(2) . ?
C16 C17 1.398(2) . ?
C16 C15 1.4937(19) . ?
C12 C11 1.3843(19) . ?
C12 C13 1.383(2) . ?
C2 C1 1.388(2) . ?
C9 C10 1.3996(19) . ?
C9 C14 1.3802(19) . ?
C11 C10 1.3918(19) . ?
C6 C5 1.3908(19) . ?
C6 C7 1.5208(19) . ?
C6 C1 1.3954(19) . ?
C21 C20 1.386(2) . ?
C8 C7 1.5425(18) . ?
C8 C15 1.532(2) . ?
C5 C4 1.387(2) . ?
C17 C18 1.380(2) . ?
C14 C13 1.392(2) . ?
C18 C19 1.386(2) . ?
C20 C19 1.385(2) . ?

loop_
_geom_torsion_atom_site_label_1
_geom_torsion_atom_site_label_2
_geom_torsion_atom_site_label_3
_geom_torsion_atom_site_label_4
_geom_torsion
_geom_torsion_site_symmetry_1
_geom_torsion_site_symmetry_2
_geom_torsion_site_symmetry_3
_geom_torsion_site_symmetry_4
_geom_torsion_publ_flag
Cl2 C12 C11 C10 178.76(11) . . . . ?
Cl2 C12 C13 C14 -179.47(11) . . . . ?
Cl1 C3 C2 C1 175.54(10) . . . . ?
Cl1 C3 C4 C5 -175.61(11) . . . . ?
O1 C9 C10 N1 -3.8(2) . . . . ?
O1 C9 C10 C11 177.51(12) . . . . ?
O1 C9 C14 C13 -178.34(12) . . . . ?
O1 C8 C7 N1 59.81(15) . . . . ?
O1 C8 C7 C6 -67.04(14) . . . . ?
O1 C8 C15 O2 -16.00(18) . . . . ?
O1 C8 C15 C16 164.48(11) . . . . ?
C3 C2 C1 C6 0.5(2) . . . . ?
C16 C21 C20 C19 -0.2(2) . . . . ?
C16 C17 C18 C19 0.0(2) . . . . ?
C12 C11 C10 N1 -177.99(13) . . . . ?
C12 C11 C10 C9 0.6(2) . . . . ?
C2 C3 C4 C5 1.4(2) . . . . ?
C9 O1 C8 C7 -42.56(16) . . . . ?
C9 O1 C8 C15 81.29(13) . . . . ?
C9 C14 C13 C12 0.8(2) . . . . ?
C11 C12 C13 C14 -0.2(2) . . . . ?
C6 C5 C4 C3 -0.4(2) . . . . ?
C10 N1 C7 C6 73.74(15) . . . . ?
C10 N1 C7 C8 -50.93(15) . . . . ?
C10 C9 C14 C13 -0.7(2) . . . . ?
C21 C16 C17 C18 0.2(2) . . . . ?
C21 C16 C15 O2 168.24(14) . . . . ?
C21 C16 C15 C8 -12.2(2) . . . . ?
C21 C20 C19 C18 0.4(2) . . . . ?
C8 O1 C9 C10 14.16(18) . . . . ?
C8 O1 C9 C14 -168.19(12) . . . . ?
C5 C6 C7 N1 -1.88(19) . . . . ?
C5 C6 C7 C8 119.74(14) . . . . ?
C5 C6 C1 C2 0.5(2) . . . . ?
C17 C16 C21 C20 0.0(2) . . . . ?
C17 C16 C15 O2 -11.4(2) . . . . ?
C17 C16 C15 C8 168.11(12) . . . . ?
C17 C18 C19 C20 -0.2(2) . . . . ?
C4 C3 C2 C1 -1.5(2) . . . . ?
C14 C9 C10 N1 178.61(13) . . . . ?
C14 C9 C10 C11 -0.1(2) . . . . ?
C7 N1 C10 C9 24.99(19) . . . . ?
C7 N1 C10 C11 -156.38(13) . . . . ?
C7 C6 C5 C4 175.44(13) . . . . ?
C7 C6 C1 C2 -175.65(12) . . . . ?
C7 C8 C15 O2 108.06(15) . . . . ?
C7 C8 C15 C16 -71.45(15) . . . . ?
C15 C16 C21 C20 -179.67(13) . . . . ?
C15 C16 C17 C18 179.83(13) . . . . ?
C15 C8 C7 N1 -64.09(14) . . . . ?
C15 C8 C7 C6 169.06(11) . . . . ?
C13 C12 C11 C10 -0.5(2) . . . . ?
C1 C6 C5 C4 -0.6(2) . . . . ?
C1 C6 C7 N1 174.12(12) . . . . ?
C1 C6 C7 C8 -64.26(15) . . . . ?
